data_7101170
loop_
_publ_author_name
'Van Deun, Rik'
'Nockemann, Peter'
'Fias, Pascal'
'Van Hecke, Kristof'
'Van Meervelt, Luc'
'Binnemans, Koen'

_publ_section_title
;
Visible light sensitization of europium(III)
luminescence in a 9-hydroxyphenal-1-one complex
;
_journal_issue 5
_journal_name_full 'Chemical Communications'
_journal_paper_doi 10.1039/b414703k
_journal_year 2005
_chemical_formula_moiety 'C42 H30 Eu N O8, C13 H8 O2'
_chemical_formula_sum 'C55 H38 Eu N O10'
_chemical_formula_weight 1024.82
_chemical_name_systematic
;
?
;
_space_group_IT_number 2
_space_group_name_Hall '-P 1'
_space_group_name_H-M_alt 'P -1'
_symmetry_cell_setting triclinic
_symmetry_space_group_name_Hall '-P 1'
_symmetry_space_group_name_H-M 'P -1'
_atom_sites_solution_hydrogens geom
_atom_sites_solution_primary direct
_atom_sites_solution_secondary difmap
_audit_creation_method SHELXL-97
_cell_angle_alpha 110.7920(10)
_cell_angle_beta 115.3580(10)
_cell_angle_gamma 98.4080(10)
_cell_formula_units_Z 2
_cell_length_a 13.6463(2)
_cell_length_b 13.8170(2)
_cell_length_c 14.7689(2)
_cell_measurement_temperature 300(2)
_cell_volume 2201.02(5)
_computing_cell_refinement 'Bruker SAINT'
_computing_data_collection 'Bruker SMART'
_computing_data_reduction 'Bruker SAINT'
_computing_molecular_graphics Diamond
_computing_publication_material Platon
_computing_structure_refinement 'SHELXL-97 (Sheldrick, 1997)'
_computing_structure_solution 'SHELXS-97 (Sheldrick, 1990)'
_diffrn_ambient_temperature 300(2)
_diffrn_measured_fraction_theta_full 0.946
_diffrn_measured_fraction_theta_max 0.946
_diffrn_measurement_device_type 'SMART 6000'
_diffrn_measurement_method 'omega and phi scans'
_diffrn_radiation_monochromator 'crossed Goebel mirrors'
_diffrn_radiation_source 'fine-focus sealed tube'
_diffrn_radiation_type CuK\a
_diffrn_radiation_wavelength 1.54178
_diffrn_reflns_av_R_equivalents 0.0847
_diffrn_reflns_av_sigmaI/netI 0.0858
_diffrn_reflns_limit_h_max 16
_diffrn_reflns_limit_h_min -16
_diffrn_reflns_limit_k_max 16
_diffrn_reflns_limit_k_min -16
_diffrn_reflns_limit_l_max 18
_diffrn_reflns_limit_l_min -18
_diffrn_reflns_number 20039
_diffrn_reflns_theta_full 71.60
_diffrn_reflns_theta_max 71.60
_diffrn_reflns_theta_min 3.66
_exptl_absorpt_coefficient_mu 10.739
_exptl_absorpt_correction_T_max 0.200
_exptl_absorpt_correction_T_min 0.175
_exptl_absorpt_correction_type refdelf
_exptl_absorpt_process_details Platon
_exptl_crystal_colour yellow
_exptl_crystal_density_diffrn 1.546
_exptl_crystal_density_method 'not measured'
_exptl_crystal_description block
_exptl_crystal_F_000 1036
_exptl_crystal_size_max 0.2
_exptl_crystal_size_mid 0.2
_exptl_crystal_size_min 0.15
_refine_diff_density_max 1.404
_refine_diff_density_min -0.747
_refine_diff_density_rms 0.099
_refine_ls_extinction_method none
_refine_ls_goodness_of_fit_ref 0.974
_refine_ls_hydrogen_treatment mixed
_refine_ls_matrix_type full
_refine_ls_number_parameters 615
_refine_ls_number_reflns 8110
_refine_ls_number_restraints 3
_refine_ls_restrained_S_all 0.974
_refine_ls_R_factor_all 0.0448
_refine_ls_R_factor_gt 0.0392
_refine_ls_shift/su_max 0.000
_refine_ls_shift/su_mean 0.000
_refine_ls_structure_factor_coef Fsqd
_refine_ls_weighting_details 'calc w=1/[\s^2^(Fo^2^)+(0.0333P)^2^+0.0000P] where P=(Fo^2^+2Fc^2^)/3'
_refine_ls_weighting_scheme calc
_refine_ls_wR_factor_gt 0.0868
_refine_ls_wR_factor_ref 0.0886
_reflns_number_gt 7085
_reflns_number_total 8110
_reflns_threshold_expression >2sigma(I)
_cod_data_source_file b414703k.txt
_cod_database_code 7101170

loop_
_symmetry_equiv_pos_as_xyz
'x, y, z'
'-x, -y, -z'

loop_
_atom_site_label
_atom_site_type_symbol
_atom_site_fract_x
_atom_site_fract_y
_atom_site_fract_z
_atom_site_U_iso_or_equiv
_atom_site_adp_type
_atom_site_occupancy
_atom_site_symmetry_multiplicity
_atom_site_calc_flag
_atom_site_refinement_flags
Eu1 Eu 0.745667(16) 0.063912(17) 0.080846(16) 0.01733(7) Uani 1 1 d .
C1 C 0.7914(3) -0.1196(3) -0.1066(3) 0.0222(7) Uani 1 1 d .
C2 C 0.8799(3) -0.1449(4) -0.1293(4) 0.0344(9) Uani 1 1 d .
H2 H 0.9514 -0.0894 -0.0920 0.041 Uiso 1 1 calc R
C3 C 0.8614(4) -0.2469(4) -0.2030(4) 0.0372(9) Uani 1 1 d .
H3 H 0.9210 -0.2602 -0.2147 0.045 Uiso 1 1 calc R
C4 C 0.7537(4) -0.3351(3) -0.2638(4) 0.0339(9) Uani 1 1 d .
C5 C 0.6623(3) -0.3137(3) -0.2480(3) 0.0247(7) Uani 1 1 d .
C6 C 0.6788(3) -0.2055(3) -0.1699(3) 0.0203(7) Uani 1 1 d .
C7 C 0.7367(5) -0.4420(4) -0.3373(5) 0.0508(12) Uani 1 1 d .
H7 H 0.7968 -0.4555 -0.3479 0.061 Uiso 1 1 calc R
C8 C 0.6327(5) -0.5277(4) -0.3943(5) 0.0588(14) Uani 1 1 d .
H8 H 0.6233 -0.5985 -0.4417 0.071 Uiso 1 1 calc R
C9 C 0.5425(5) -0.5074(4) -0.3805(5) 0.0512(12) Uani 1 1 d .
H9 H 0.4725 -0.5654 -0.4193 0.061 Uiso 1 1 calc R
C10 C 0.5542(4) -0.4013(3) -0.3092(4) 0.0344(9) Uani 1 1 d .
C11 C 0.4624(4) -0.3786(4) -0.2947(4) 0.0401(10) Uani 1 1 d .
H11 H 0.3911 -0.4354 -0.3352 0.048 Uiso 1 1 calc R
C12 C 0.4753(3) -0.2767(3) -0.2237(4) 0.0346(9) Uani 1 1 d .
H12 H 0.4127 -0.2649 -0.2172 0.042 Uiso 1 1 calc R
C13 C 0.5847(3) -0.1858(3) -0.1579(3) 0.0226(7) Uani 1 1 d .
C14 C 0.8333(3) 0.2928(3) 0.0562(3) 0.0271(7) Uani 1 1 d .
C15 C 0.9348(4) 0.3746(4) 0.0835(4) 0.0394(10) Uani 1 1 d .
H15 H 1.0061 0.3656 0.1137 0.047 Uiso 1 1 calc R
C16 C 0.9284(4) 0.4640(4) 0.0663(4) 0.0428(10) Uani 1 1 d .
H16 H 0.9958 0.5157 0.0868 0.051 Uiso 1 1 calc R
C17 C 0.8209(4) 0.4808(4) 0.0175(4) 0.0388(10) Uani 1 1 d .
C18 C 0.7196(4) 0.4032(3) -0.0089(3) 0.0298(8) Uani 1 1 d .
C19 C 0.7247(3) 0.3101(3) 0.0118(3) 0.0237(7) Uani 1 1 d .
C20 C 0.8138(6) 0.5714(4) -0.0031(5) 0.0542(13) Uani 1 1 d .
H20 H 0.8807 0.6223 0.0154 0.065 Uiso 1 1 calc R
C21 C 0.7094(6) 0.5870(4) -0.0505(5) 0.0642(17) Uani 1 1 d .
H21 H 0.7059 0.6467 -0.0654 0.077 Uiso 1 1 calc R
C22 C 0.6101(5) 0.5132(4) -0.0755(4) 0.0518(13) Uani 1 1 d .
H22 H 0.5401 0.5245 -0.1064 0.062 Uiso 1 1 calc R
C23 C 0.6131(4) 0.4212(4) -0.0548(3) 0.0364(9) Uani 1 1 d .
C24 C 0.5132(4) 0.3475(4) -0.0747(4) 0.0376(9) Uani 1 1 d .
H24 H 0.4433 0.3592 -0.1039 0.045 Uiso 1 1 calc R
C25 C 0.5168(3) 0.2611(4) -0.0526(4) 0.0345(9) Uani 1 1 d .
H25 H 0.4500 0.2159 -0.0650 0.041 Uiso 1 1 calc R
C26 C 0.6222(3) 0.2374(3) -0.0102(3) 0.0246(7) Uani 1 1 d .
C27 C 1.0045(3) 0.1611(3) 0.3264(3) 0.0256(7) Uani 1 1 d .
C28 C 1.1127(4) 0.1434(4) 0.3755(4) 0.0405(10) Uani 1 1 d .
H28 H 1.1251 0.0857 0.3305 0.049 Uiso 1 1 calc R
C29 C 1.1965(4) 0.2086(4) 0.4855(4) 0.0430(11) Uani 1 1 d .
H29 H 1.2656 0.1953 0.5143 0.052 Uiso 1 1 calc R
C30 C 1.1816(4) 0.2970(4) 0.5581(3) 0.0376(9) Uani 1 1 d .
C31 C 1.0752(3) 0.3148(3) 0.5147(3) 0.0276(8) Uani 1 1 d .
C32 C 0.9852(3) 0.2471(3) 0.3972(3) 0.0229(7) Uani 1 1 d .
C33 C 1.2690(4) 0.3664(5) 0.6723(4) 0.0536(13) Uani 1 1 d .
H33 H 1.3393 0.3551 0.7007 0.064 Uiso 1 1 calc R
C34 C 1.2532(5) 0.4497(6) 0.7424(4) 0.0646(17) Uani 1 1 d .
H34 H 1.3122 0.4950 0.8175 0.078 Uiso 1 1 calc R
C35 C 1.1496(5) 0.4659(5) 0.7011(4) 0.0562(14) Uani 1 1 d .
H35 H 1.1388 0.5220 0.7497 0.067 Uiso 1 1 calc R
C36 C 1.0590(4) 0.4007(4) 0.5878(3) 0.0367(9) Uani 1 1 d .
C37 C 0.9516(4) 0.4186(4) 0.5433(4) 0.0440(11) Uani 1 1 d .
H37 H 0.9396 0.4744 0.5909 0.053 Uiso 1 1 calc R
C38 C 0.8673(4) 0.3563(4) 0.4335(4) 0.0369(9) Uani 1 1 d .
H38 H 0.7989 0.3712 0.4073 0.044 Uiso 1 1 calc R
C39 C 0.8786(3) 0.2683(3) 0.3559(3) 0.0243(7) Uani 1 1 d .
C40 C 0.7399(8) 0.1807(7) 0.5534(8) 0.084(2) Uani 1 1 d .
C41 C 0.6812(9) 0.1327(8) 0.4336(8) 0.093(3) Uani 1 1 d .
H41 H 0.6927 0.1756 0.4003 0.111 Uiso 1 1 calc R
C42 C 0.6095(7) 0.0271(8) 0.3673(6) 0.080(2) Uani 1 1 d .
H42 H 0.5729 -0.0016 0.2890 0.096 Uiso 1 1 calc R
C43 C 0.5879(5) -0.0421(5) 0.4133(5) 0.0546(14) Uani 1 1 d .
C44 C 0.6459(4) 0.0031(4) 0.5325(4) 0.0424(11) Uani 1 1 d .
C45 C 0.7220(5) 0.1133(5) 0.6033(5) 0.0527(13) Uani 1 1 d .
C46 C 0.5101(5) -0.1522(6) 0.3459(5) 0.0656(16) Uani 1 1 d .
H46 H 0.4718 -0.1823 0.2674 0.079 Uiso 1 1 calc R
C47 C 0.4893(6) -0.2160(6) 0.3930(6) 0.0713(17) Uani 1 1 d .
H47 H 0.4373 -0.2885 0.3468 0.086 Uiso 1 1 calc R
C48 C 0.5458(5) -0.1723(5) 0.5089(6) 0.0615(15) Uani 1 1 d .
H48 H 0.5320 -0.2162 0.5405 0.074 Uiso 1 1 calc R
C49 C 0.6228(5) -0.0644(5) 0.5794(5) 0.0475(12) Uani 1 1 d .
C50 C 0.6832(6) -0.0165(6) 0.7007(5) 0.0612(15) Uani 1 1 d .
H50 H 0.6695 -0.0598 0.7329 0.073 Uiso 1 1 calc R
C51 C 0.7580(7) 0.0868(7) 0.7691(5) 0.0713(18) Uani 1 1 d .
H51 H 0.7964 0.1137 0.8472 0.086 Uiso 1 1 calc R
C52 C 0.7797(6) 0.1574(6) 0.7224(6) 0.0693(16) Uani 1 1 d .
C53 C 0.8293(4) -0.1286(4) 0.1596(4) 0.0436(11) Uani 1 1 d .
H53 H 0.8665 -0.1547 0.1211 0.052 Uiso 1 1 calc R
C54 C 0.8187(9) -0.0777(11) 0.3232(8) 0.119(4) Uani 1 1 d .
H54A H 0.8793 -0.0305 0.4007 0.179 Uiso 1 1 calc R
H54B H 0.7659 -0.1356 0.3191 0.179 Uiso 1 1 calc R
H54C H 0.7778 -0.0351 0.2934 0.179 Uiso 1 1 calc R
C55 C 0.9609(7) -0.1649(8) 0.3056(8) 0.105(3) Uani 1 1 d .
H55A H 0.9903 -0.1874 0.2560 0.157 Uiso 1 1 calc R
H55B H 0.9317 -0.2267 0.3140 0.157 Uiso 1 1 calc R
H55C H 1.0221 -0.1065 0.3784 0.157 Uiso 1 1 calc R
O1 O 0.8154(2) -0.0228(2) -0.0330(2) 0.0290(6) Uani 1 1 d .
O2 O 0.5897(2) -0.0920(2) -0.0934(2) 0.0289(6) Uani 1 1 d .
O3 O 0.8462(2) 0.2110(2) 0.0728(3) 0.0334(6) Uani 1 1 d .
O4 O 0.6170(2) 0.1511(2) 0.0039(2) 0.0287(6) Uani 1 1 d .
O5 O 0.9318(2) 0.0974(2) 0.2217(2) 0.0296(6) Uani 1 1 d .
O6 O 0.7936(2) 0.2126(2) 0.2541(2) 0.0330(6) Uani 1 1 d .
O7 O 0.8082(8) 0.2839(6) 0.6190(8) 0.131(3) Uani 1 1 d .
H52 H 0.825(10) 0.301(10) 0.720(10) 0.157 Uiso 1 1 d .
O8 O 0.8488(6) 0.2580(5) 0.7881(6) 0.113(2) Uani 1 1 d .
O9 O 0.7491(3) -0.1008(3) 0.1125(3) 0.0451(8) Uani 1 1 d .
O10 O 0.5940(2) 0.0198(2) 0.1214(2) 0.0255(5) Uani 1 1 d D
H56 H 0.561(8) 0.061(7) 0.142(9) 0.157 Uiso 1 1 d D
H57 H 0.544(7) -0.043(4) 0.067(6) 0.157 Uiso 1 1 d D
N1 N 0.8681(4) -0.1255(4) 0.2580(4) 0.0607(12) Uani 1 1 d .

loop_
_atom_site_aniso_label
_atom_site_aniso_U_11
_atom_site_aniso_U_22
_atom_site_aniso_U_33
_atom_site_aniso_U_23
_atom_site_aniso_U_13
_atom_site_aniso_U_12
Eu1 0.01527(10) 0.01823(11) 0.01778(10) 0.00836(8) 0.00816(7) 0.00560(7)
C1 0.0276(17) 0.0207(17) 0.0213(16) 0.0095(15) 0.0151(14) 0.0091(15)
C2 0.0279(18) 0.033(2) 0.041(2) 0.013(2) 0.0220(17) 0.0080(18)
C3 0.039(2) 0.040(2) 0.047(2) 0.019(2) 0.032(2) 0.022(2)
C4 0.041(2) 0.030(2) 0.037(2) 0.0146(19) 0.0233(18) 0.0179(19)
C5 0.0307(18) 0.0190(17) 0.0241(17) 0.0103(16) 0.0137(15) 0.0088(16)
C6 0.0261(16) 0.0187(17) 0.0205(16) 0.0127(15) 0.0125(13) 0.0089(15)
C7 0.061(3) 0.040(3) 0.058(3) 0.015(2) 0.039(3) 0.028(3)
C8 0.067(3) 0.029(2) 0.060(3) 0.002(2) 0.032(3) 0.019(3)
C9 0.050(3) 0.023(2) 0.054(3) 0.004(2) 0.020(2) 0.005(2)
C10 0.040(2) 0.024(2) 0.033(2) 0.0088(18) 0.0170(17) 0.0093(18)
C11 0.029(2) 0.025(2) 0.044(2) 0.007(2) 0.0123(18) -0.0024(17)
C12 0.0229(17) 0.028(2) 0.040(2) 0.0069(19) 0.0155(17) 0.0025(17)
C13 0.0229(16) 0.0229(18) 0.0187(16) 0.0096(15) 0.0086(13) 0.0070(15)
C14 0.0353(19) 0.0210(18) 0.0298(19) 0.0096(16) 0.0223(16) 0.0102(16)
C15 0.037(2) 0.036(2) 0.055(3) 0.023(2) 0.031(2) 0.0105(19)
C16 0.051(3) 0.030(2) 0.053(3) 0.018(2) 0.036(2) 0.005(2)
C17 0.062(3) 0.026(2) 0.035(2) 0.0155(19) 0.031(2) 0.011(2)
C18 0.048(2) 0.0232(19) 0.0210(17) 0.0102(16) 0.0204(17) 0.0125(18)
C19 0.0322(18) 0.0198(17) 0.0207(16) 0.0086(15) 0.0162(14) 0.0073(15)
C20 0.084(4) 0.032(2) 0.056(3) 0.028(2) 0.040(3) 0.014(3)
C21 0.107(5) 0.037(3) 0.057(3) 0.036(3) 0.038(3) 0.026(3)
C22 0.076(3) 0.041(3) 0.038(2) 0.026(2) 0.021(2) 0.027(3)
C23 0.054(2) 0.028(2) 0.0236(19) 0.0136(18) 0.0156(18) 0.018(2)
C24 0.041(2) 0.038(2) 0.029(2) 0.018(2) 0.0113(17) 0.022(2)
C25 0.0289(18) 0.037(2) 0.035(2) 0.020(2) 0.0120(16) 0.0135(18)
C26 0.0273(17) 0.0224(18) 0.0204(16) 0.0095(16) 0.0105(14) 0.0069(15)
C27 0.0225(16) 0.0278(19) 0.0234(18) 0.0111(17) 0.0108(14) 0.0068(16)
C28 0.0297(19) 0.049(3) 0.032(2) 0.010(2) 0.0121(17) 0.022(2)
C29 0.0280(19) 0.062(3) 0.033(2) 0.021(2) 0.0098(17) 0.025(2)
C30 0.033(2) 0.052(3) 0.0202(18) 0.014(2) 0.0104(16) 0.014(2)
C31 0.0265(17) 0.033(2) 0.0215(17) 0.0123(17) 0.0124(15) 0.0074(16)
C32 0.0222(16) 0.0251(18) 0.0191(16) 0.0094(15) 0.0109(13) 0.0045(15)
C33 0.037(2) 0.078(4) 0.026(2) 0.019(3) 0.0054(18) 0.018(3)
C34 0.045(3) 0.083(4) 0.019(2) 0.000(3) 0.0029(19) 0.010(3)
C35 0.052(3) 0.060(3) 0.025(2) -0.003(2) 0.016(2) 0.012(3)
C36 0.035(2) 0.043(2) 0.0222(19) 0.0064(19) 0.0155(16) 0.0076(19)
C37 0.043(2) 0.043(3) 0.033(2) 0.002(2) 0.023(2) 0.016(2)
C38 0.0311(19) 0.038(2) 0.036(2) 0.007(2) 0.0202(17) 0.0153(19)
C39 0.0250(17) 0.0206(17) 0.0242(18) 0.0075(16) 0.0138(15) 0.0052(15)
C40 0.101(5) 0.081(5) 0.124(7) 0.064(5) 0.086(5) 0.038(5)
C41 0.131(7) 0.123(7) 0.116(7) 0.095(7) 0.100(6) 0.064(6)
C42 0.099(5) 0.131(7) 0.076(4) 0.076(5) 0.068(4) 0.065(5)
C43 0.065(3) 0.085(4) 0.051(3) 0.040(3) 0.045(3) 0.049(3)
C44 0.050(2) 0.062(3) 0.046(2) 0.034(3) 0.037(2) 0.037(3)
C45 0.066(3) 0.056(3) 0.062(3) 0.032(3) 0.047(3) 0.031(3)
C46 0.062(3) 0.089(5) 0.048(3) 0.026(3) 0.031(3) 0.041(4)
C47 0.065(4) 0.064(4) 0.080(4) 0.028(4) 0.036(3) 0.029(3)
C48 0.068(3) 0.060(4) 0.079(4) 0.043(3) 0.042(3) 0.034(3)
C49 0.057(3) 0.060(3) 0.056(3) 0.039(3) 0.038(2) 0.041(3)
C50 0.077(4) 0.080(4) 0.061(3) 0.053(4) 0.042(3) 0.045(4)
C51 0.090(4) 0.091(5) 0.046(3) 0.035(4) 0.039(3) 0.044(4)
C52 0.075(4) 0.060(4) 0.068(4) 0.017(3) 0.043(3) 0.024(3)
C53 0.043(2) 0.041(3) 0.056(3) 0.027(2) 0.027(2) 0.022(2)
C54 0.124(8) 0.197(12) 0.089(6) 0.083(8) 0.076(6) 0.079(8)
C55 0.079(5) 0.130(7) 0.132(7) 0.104(7) 0.035(5) 0.061(5)
O1 0.0252(12) 0.0270(14) 0.0283(13) 0.0048(12) 0.0170(11) 0.0029(11)
O2 0.0226(11) 0.0250(14) 0.0294(13) 0.0032(12) 0.0134(10) 0.0082(11)
O3 0.0272(12) 0.0298(14) 0.0601(18) 0.0303(15) 0.0277(13) 0.0127(12)
O4 0.0228(12) 0.0267(14) 0.0402(15) 0.0227(13) 0.0135(11) 0.0085(11)
O5 0.0224(11) 0.0324(14) 0.0203(12) 0.0034(12) 0.0068(10) 0.0117(11)
O6 0.0202(12) 0.0338(15) 0.0237(13) -0.0003(12) 0.0055(10) 0.0096(12)
O7 0.166(7) 0.080(4) 0.184(8) 0.075(5) 0.115(7) 0.028(4)
O8 0.128(5) 0.067(4) 0.100(4) 0.008(3) 0.056(4) 0.009(4)
O9 0.0375(16) 0.0411(17) 0.064(2) 0.0386(18) 0.0205(15) 0.0155(15)
O10 0.0236(11) 0.0299(14) 0.0237(12) 0.0127(12) 0.0132(10) 0.0081(11)
N1 0.057(3) 0.073(3) 0.071(3) 0.055(3) 0.028(2) 0.033(3)

loop_
_atom_type_symbol
_atom_type_description
_atom_type_scat_dispersion_real
_atom_type_scat_dispersion_imag
_atom_type_scat_source
C C 0.0181 0.0091 'International Tables Vol C Tables 4.2.6.8 and 6.1.1.4'
H H 0.0000 0.0000 'International Tables Vol C Tables 4.2.6.8 and 6.1.1.4'
O O 0.0492 0.0322 'International Tables Vol C Tables 4.2.6.8 and 6.1.1.4'
Eu Eu -8.9294 11.1857 'International Tables Vol C Tables 4.2.6.8 and 6.1.1.4'
N N 0.0311 0.0180 'International Tables Vol C Tables 4.2.6.8 and 6.1.1.4'

loop_
_geom_angle_atom_site_label_1
_geom_angle_atom_site_label_2
_geom_angle_atom_site_label_3
_geom_angle
O5 Eu1 O1 80.62(9)
O5 Eu1 O3 82.06(10)
O1 Eu1 O3 77.05(10)
O5 Eu1 O6 70.75(9)
O1 Eu1 O6 145.59(9)
O3 Eu1 O6 80.39(11)
O5 Eu1 O4 143.81(9)
O1 Eu1 O4 113.74(10)
O3 Eu1 O4 70.19(9)
O6 Eu1 O4 81.83(10)
O5 Eu1 O2 136.79(9)
O1 Eu1 O2 69.78(9)
O3 Eu1 O2 119.10(10)
O6 Eu1 O2 144.61(9)
O4 Eu1 O2 78.51(9)
O5 Eu1 O10 114.73(9)
O1 Eu1 O10 140.05(9)
O3 Eu1 O10 138.93(9)
O6 Eu1 O10 71.67(9)
O4 Eu1 O10 76.42(9)
O2 Eu1 O10 75.25(9)
O5 Eu1 O9 70.51(10)
O1 Eu1 O9 80.12(11)
O3 Eu1 O9 146.71(10)
O6 Eu1 O9 106.77(12)
O4 Eu1 O9 142.25(9)
O2 Eu1 O9 73.88(10)
O10 Eu1 O9 72.04(10)
O1 C1 C2 118.5(3)
O1 C1 C6 123.1(3)
C2 C1 C6 118.4(3)
C3 C2 C1 121.5(4)
C3 C2 H2 119.3
C1 C2 H2 119.3
C2 C3 C4 122.1(4)
C2 C3 H3 118.9
C4 C3 H3 118.9
C7 C4 C5 119.7(4)
C7 C4 C3 121.6(4)
C5 C4 C3 118.7(4)
C4 C5 C10 119.0(4)
C4 C5 C6 120.7(3)
C10 C5 C6 120.3(4)
C13 C6 C5 119.5(3)
C13 C6 C1 122.0(3)
C5 C6 C1 118.5(3)
O2 C13 C6 124.1(3)
O2 C13 C12 117.4(3)
C6 C13 C12 118.4(3)
C11 C12 C13 121.2(4)
C11 C12 H12 119.4
C13 C12 H12 119.4
C12 C11 C10 122.0(4)
C12 C11 H11 119.0
C10 C11 H11 119.0
C9 C10 C11 122.5(4)
C9 C10 C5 118.9(4)
C11 C10 C5 118.6(4)
C8 C9 C10 121.6(5)
C8 C9 H9 119.2
C10 C9 H9 119.2
C9 C8 C7 119.5(4)
C9 C8 H8 120.2
C7 C8 H8 120.2
C8 C7 C4 121.3(5)
C8 C7 H7 119.4
C4 C7 H7 119.4
O3 C14 C19 124.3(3)
O3 C14 C15 117.7(4)
C19 C14 C15 118.0(3)
C16 C15 C14 121.6(4)
C16 C15 H15 119.2
C14 C15 H15 119.2
C15 C16 C17 121.7(4)
C15 C16 H16 119.1
C17 C16 H16 119.1
C20 C17 C18 120.0(5)
C20 C17 C16 121.7(5)
C18 C17 C16 118.3(4)
C17 C18 C23 118.5(4)
C17 C18 C19 121.0(4)
C23 C18 C19 120.5(4)
C26 C19 C18 119.2(3)
C26 C19 C14 121.5(3)
C18 C19 C14 119.3(3)
O4 C26 C19 124.2(3)
O4 C26 C25 117.3(3)
C19 C26 C25 118.5(3)
C24 C25 C26 121.3(4)
C24 C25 H25 119.4
C26 C25 H25 119.4
C25 C24 C23 122.0(4)
C25 C24 H24 119.0
C23 C24 H24 119.0
C22 C23 C18 119.5(5)
C22 C23 C24 122.0(4)
C18 C23 C24 118.5(4)
C21 C22 C23 121.1(5)
C21 C22 H22 119.4
C23 C22 H22 119.4
C22 C21 C20 119.7(4)
C22 C21 H21 120.2
C20 C21 H21 120.2
C21 C20 C17 121.3(5)
C21 C20 H20 119.4
C17 C20 H20 119.4
O5 C27 C32 124.2(3)
O5 C27 C28 117.2(4)
C32 C27 C28 118.6(3)
C29 C28 C27 121.5(4)
C29 C28 H28 119.3
C27 C28 H28 119.2
C28 C29 C30 121.4(4)
C28 C29 H29 119.3
C30 C29 H29 119.3
C33 C30 C31 119.2(4)
C33 C30 C29 121.8(4)
C31 C30 C29 119.0(4)
C36 C31 C30 119.0(4)
C36 C31 C32 120.6(4)
C30 C31 C32 120.5(4)
C27 C32 C39 122.2(3)
C27 C32 C31 118.9(3)
C39 C32 C31 118.9(3)
O6 C39 C38 118.2(3)
O6 C39 C32 123.7(3)
C38 C39 C32 118.1(3)
C37 C38 C39 122.6(4)
C37 C38 H38 118.7
C39 C38 H38 118.7
C38 C37 C36 121.1(4)
C38 C37 H37 119.4
C36 C37 H37 119.4
C35 C36 C31 118.8(4)
C35 C36 C37 122.5(4)
C31 C36 C37 118.7(4)
C34 C35 C36 122.1(5)
C34 C35 H35 119.0
C36 C35 H35 119.0
C33 C34 C35 119.4(4)
C33 C34 H34 120.3
C35 C34 H34 120.3
C34 C33 C30 121.6(5)
C34 C33 H33 119.2
C30 C33 H33 119.2
C1 O1 Eu1 137.7(2)
C13 O2 Eu1 133.1(2)
C26 O4 Eu1 138.6(2)
C14 O3 Eu1 140.1(2)
C39 O6 Eu1 138.9(2)
C27 O5 Eu1 140.3(2)
Eu1 O10 H56 127(8)
Eu1 O10 H57 107(7)
H56 O10 H57 110(5)
C53 O9 Eu1 131.5(3)
O9 C53 N1 126.7(5)
O9 C53 H53 116.7
N1 C53 H53 116.7
C53 N1 C54 117.9(6)
C53 N1 C55 123.0(6)
C54 N1 C55 119.0(7)
N1 C54 H54A 109.5
N1 C54 H54B 109.5
H54A C54 H54B 109.5
N1 C54 H54C 109.5
H54A C54 H54C 109.5
H54B C54 H54C 109.5
N1 C55 H55A 109.5
N1 C55 H55B 109.5
H55A C55 H55B 109.5
N1 C55 H55C 109.5
H55A C55 H55C 109.5
H55B C55 H55C 109.5
O8 C52 C45 121.2(7)
O8 C52 C51 120.3(7)
C45 C52 C51 118.5(6)
C50 C51 C52 120.2(6)
C50 C51 H51 119.9
C52 C51 H51 119.9
C51 C50 C49 123.1(5)
C51 C50 H50 118.5
C49 C50 H50 118.5
C48 C49 C44 120.0(5)
C48 C49 C50 122.7(5)
C44 C49 C50 117.3(5)
C45 C44 C43 121.0(5)
C45 C44 C49 120.4(5)
C43 C44 C49 118.5(5)
C44 C45 C52 120.5(5)
C44 C45 C40 119.1(6)
C52 C45 C40 120.4(7)
O7 C40 C41 122.3(7)
O7 C40 C45 119.2(8)
C41 C40 C45 118.5(7)
C42 C41 C40 121.6(6)
C42 C41 H41 119.2
C40 C41 H41 119.2
C41 C42 C43 121.7(7)
C41 C42 H42 119.2
C43 C42 H42 119.2
C46 C43 C44 118.9(5)
C46 C43 C42 123.1(6)
C44 C43 C42 118.0(6)
C47 C46 C43 121.6(6)
C47 C46 H46 119.2
C43 C46 H46 119.2
C46 C47 C48 119.6(7)
C46 C47 H47 120.2
C48 C47 H47 120.2
C47 C48 C49 121.4(6)
C47 C48 H48 119.3
C49 C48 H48 119.3
C52 O8 H52 103(6)
C40 O7 H52 103(5)

loop_
_geom_bond_atom_site_label_1
_geom_bond_atom_site_label_2
_geom_bond_distance
Eu1 O5 2.333(2)
Eu1 O1 2.333(3)
Eu1 O3 2.350(2)
Eu1 O6 2.374(3)
Eu1 O4 2.389(2)
Eu1 O2 2.413(3)
Eu1 O10 2.443(2)
Eu1 O9 2.484(3)
C1 O1 1.270(5)
C1 C2 1.443(5)
C1 C6 1.445(5)
C2 C3 1.344(6)
C2 H2 0.9300
C3 C4 1.422(6)
C3 H3 0.9300
C4 C7 1.400(6)
C4 C5 1.415(6)
C5 C10 1.421(6)
C5 C6 1.440(5)
C6 C13 1.421(5)
C13 O2 1.278(5)
C13 C12 1.447(5)
C12 C11 1.354(6)
C12 H12 0.9300
C11 C10 1.418(6)
C11 H11 0.9300
C10 C9 1.406(7)
C9 C8 1.381(8)
C9 H9 0.9300
C8 C7 1.379(8)
C8 H8 0.9300
C7 H7 0.9300
C14 O3 1.260(5)
C14 C19 1.438(5)
C14 C15 1.449(6)
C15 C16 1.353(7)
C15 H15 0.9300
C16 C17 1.429(7)
C16 H16 0.9300
C17 C20 1.397(6)
C17 C18 1.421(6)
C18 C23 1.420(6)
C18 C19 1.429(5)
C19 C26 1.428(5)
C26 O4 1.279(5)
C26 C25 1.442(5)
C25 C24 1.346(6)
C25 H25 0.9300
C24 C23 1.422(7)
C24 H24 0.9300
C23 C22 1.410(6)
C22 C21 1.383(9)
C22 H22 0.9300
C21 C20 1.381(10)
C21 H21 0.9300
C20 H20 0.9300
C27 O5 1.270(5)
C27 C32 1.421(5)
C27 C28 1.443(5)
C28 C29 1.352(6)
C28 H28 0.9300
C29 C30 1.419(7)
C29 H29 0.9300
C30 C33 1.408(6)
C30 C31 1.413(6)
C31 C36 1.412(6)
C31 C32 1.442(5)
C32 C39 1.436(5)
C39 O6 1.273(5)
C39 C38 1.426(6)
C38 C37 1.347(7)
C38 H38 0.9300
C37 C36 1.429(6)
C37 H37 0.9300
C36 C35 1.405(6)
C35 C34 1.368(8)
C35 H35 0.9300
C34 C33 1.365(9)
C34 H34 0.9300
C33 H33 0.9300
O10 H56 0.83(12)
O10 H57 0.85(7)
O9 C53 1.221(6)
C53 N1 1.297(7)
C53 H53 0.9300
N1 C54 1.433(11)
N1 C55 1.451(8)
C54 H54A 0.9600
C54 H54B 0.9600
C54 H54C 0.9600
C55 H55A 0.9600
C55 H55B 0.9600
C55 H55C 0.9600
C52 O8 1.280(9)
C52 C45 1.414(9)
C52 C51 1.443(10)
C51 C50 1.329(10)
C51 H51 0.9300
C50 C49 1.435(8)
C50 H50 0.9300
C49 C48 1.383(9)
C49 C44 1.417(7)
C44 C45 1.403(8)
C44 C43 1.413(7)
C45 C40 1.430(9)
C40 O7 1.303(11)
C40 C41 1.417(13)
C41 C42 1.338(12)
C41 H41 0.9300
C42 C43 1.420(9)
C42 H42 0.9300
C43 C46 1.407(10)
C46 C47 1.367(10)
C46 H46 0.9300
C47 C48 1.375(10)
C47 H47 0.9300
C48 H48 0.9300
O8 H52 1.29(12)
O7 H52 1.33(12)
